data_7129863
loop_
_publ_author_name
'Li, Xin'
'Zhou, Qianyi'

_publ_section_title
;
 Atroposelective Construction of Axially Chiral Enamides via
 N&#x2011;Allylic Alkylation
;
_journal_name_full 'Chemical Communications'
_journal_paper_doi 10.1039/D2CC01000C
_journal_year 2022
_chemical_formula_moiety 'C31 H31 Br I N O3'
_chemical_formula_sum 'C31 H31 Br I N O3'
_chemical_formula_weight 672.38
_space_group_crystal_system triclinic
_space_group_IT_number 2
_space_group_name_Hall '-P 1'
_space_group_name_H-M_alt 'P -1'
_atom_sites_solution_hydrogens geom
_atom_sites_solution_primary dual
_audit_creation_date 2021-07-21
_audit_creation_method
;
Olex2 1.2
(compiled 2018.05.29 svn.r3508 for OlexSys, GUI svn.r5506)
;
_audit_update_record
;
2021-12-31 deposited with the CCDC.	2022-03-16 downloaded from the CCDC.
;
_cell_angle_alpha 82.079(4)
_cell_angle_beta 69.450(5)
_cell_angle_gamma 61.749(6)
_cell_formula_units_Z 4
_cell_length_a 14.3867(9)
_cell_length_b 14.4019(8)
_cell_length_c 16.0728(8)
_cell_measurement_reflns_used 12943
_cell_measurement_temperature 113.15
_cell_measurement_theta_max 31.5460
_cell_measurement_theta_min 1.8400
_cell_volume 2745.2(3)
_computing_cell_refinement 'CrysAlisPro 1.171.38.46 (Rigaku OD, 2015)'
_computing_data_collection 'CrysAlisPro 1.171.38.46 (Rigaku OD, 2015)'
_computing_data_reduction 'CrysAlisPro 1.171.38.46 (Rigaku OD, 2015)'
_computing_molecular_graphics 'Olex2 (Dolomanov et al., 2009)'
_computing_publication_material 'Olex2 (Dolomanov et al., 2009)'
_computing_structure_refinement 'ShelXL (Sheldrick, 2015)'
_computing_structure_solution 'ShelXT (Sheldrick, 2015)'
_diffrn_ambient_temperature 113.15
_diffrn_detector 'CCD plate'
_diffrn_measured_fraction_theta_full 0.999
_diffrn_measured_fraction_theta_max 0.894
_diffrn_measurement_details
;
List of Runs (angles in degrees, time in seconds):

  # Type    Start    End  Width  t~exp~   \w     \q     \k     \f   Frames
#--------------------------------------------------------------------------
  1  \w   -115.00  65.00   1.00    2.00    --  -25.00  45.00   0.00  180
  2  \w   -115.00  65.00   1.00    2.00    --  -25.00  45.00  90.00  180
  3  \w   -115.00  65.00   1.00    2.00    --  -25.00  45.00 180.00  180
;
_diffrn_measurement_device 'abstract diffractometer'
_diffrn_measurement_device_type 'Rigaku Saturn 70 CCD'
_diffrn_measurement_method '\w scans'
_diffrn_orient_matrix_type 'CrysAlisPro convention (1999,Acta A55,543-557)'
_diffrn_orient_matrix_UB_11 -0.0283881000
_diffrn_orient_matrix_UB_12 -0.0220449000
_diffrn_orient_matrix_UB_13 -0.0122741000
_diffrn_orient_matrix_UB_21 0.0185892000
_diffrn_orient_matrix_UB_22 0.0139295000
_diffrn_orient_matrix_UB_23 -0.0446470000
_diffrn_orient_matrix_UB_31 0.0485566000
_diffrn_orient_matrix_UB_32 -0.0494936000
_diffrn_orient_matrix_UB_33 -0.0089304000
_diffrn_radiation_monochromator confocal
_diffrn_radiation_probe x-ray
_diffrn_radiation_type MoK\a
_diffrn_radiation_wavelength 0.71073
_diffrn_reflns_av_R_equivalents 0.0847
_diffrn_reflns_av_unetI/netI 0.1339
_diffrn_reflns_Laue_measured_fraction_full 0.999
_diffrn_reflns_Laue_measured_fraction_max 0.894
_diffrn_reflns_limit_h_max 21
_diffrn_reflns_limit_h_min -21
_diffrn_reflns_limit_k_max 21
_diffrn_reflns_limit_k_min -21
_diffrn_reflns_limit_l_max 24
_diffrn_reflns_limit_l_min -24
_diffrn_reflns_number 41517
_diffrn_reflns_point_group_measured_fraction_full 0.999
_diffrn_reflns_point_group_measured_fraction_max 0.894
_diffrn_reflns_theta_full 25.242
_diffrn_reflns_theta_max 32.938
_diffrn_reflns_theta_min 1.606
_diffrn_source 'rotating anode'
_diffrn_source_type 'Enhance (Mo) X-ray Source'
_exptl_absorpt_coefficient_mu 2.655
_exptl_absorpt_correction_T_max 1.00000
_exptl_absorpt_correction_T_min 0.41748
_exptl_absorpt_correction_type multi-scan
_exptl_absorpt_process_details 'CrysAlisPro 1.171.38.46 (Rigaku Oxford Diffraction, 2015)'
_exptl_crystal_density_diffrn 1.627
_exptl_crystal_description block
_exptl_crystal_F_000 1344
_exptl_crystal_size_max 0.22
_exptl_crystal_size_mid 0.2
_exptl_crystal_size_min 0.16
_refine_diff_density_max 1.434
_refine_diff_density_min -1.160
_refine_diff_density_rms 0.169
_refine_ls_extinction_method none
_refine_ls_goodness_of_fit_ref 0.987
_refine_ls_hydrogen_treatment constr
_refine_ls_matrix_type full
_refine_ls_number_parameters 667
_refine_ls_number_reflns 18410
_refine_ls_number_restraints 0
_refine_ls_restrained_S_all 0.987
_refine_ls_R_factor_all 0.1171
_refine_ls_R_factor_gt 0.0568
_refine_ls_shift/su_max 0.003
_refine_ls_shift/su_mean 0.000
_refine_ls_structure_factor_coef Fsqd
_refine_ls_weighting_details 'w=1/[\s^2^(Fo^2^)+(0.0230P)^2^] where P=(Fo^2^+2Fc^2^)/3'
_refine_ls_weighting_scheme calc
_refine_ls_wR_factor_gt 0.0907
_refine_ls_wR_factor_ref 0.1145
_reflns_Friedel_coverage 0.000
_reflns_number_gt 10751
_reflns_number_total 18410
_reflns_threshold_expression 'I > 2\s(I)'
_cod_data_source_file d2cc01000c2.cif
_cod_data_source_block r20210720b
_cod_database_code 7129863
_shelx_shelxl_version_number 2018/3
_chemical_oxdiff_formula 'C11 H10 N O'
_shelx_space_group_comment
;
The symmetry employed for this shelxl refinement is uniquely defined
by the following loop, which should always be used as a source of
symmetry information in preference to the above space-group names.
They are only intended as comments.
;
_shelx_estimated_absorpt_t_max 0.676
_shelx_estimated_absorpt_t_min 0.593
_reflns_odcompleteness_completeness 99.88
_reflns_odcompleteness_iscentric 1
_reflns_odcompleteness_theta 26.32
_olex2_refinement_description
;
1. Fixed Uiso
 At 1.2 times of:
  All C(H) groups, All C(H,H) groups
2.a Ternary CH refined with riding coordinates:
 C3(H3), C5(H5), C9(H9), C34(H34), C36(H36), C40(H40)
2.b Secondary CH2 refined with riding coordinates:
 C2(H2A,H2B), C4(H4A,H4B), C6(H6A,H6B), C7(H7A,H7B), C8(H8A,H8B), C10(H10A,
 H10B), C14(H14A,H14B), C22(H22A,H22B), C23(H23A,H23B), C33(H33A,H33B),
 C35(H35A,H35B), C37(H37A,H37B), C38(H38A,H38B), C39(H39A,H39B), C41(H41A,H41B),
  C45(H45A,H45B), C53(H53A,H53B), C54(H54A,H54B)
2.c Aromatic/amide H refined with riding coordinates:
 C17(H17), C18(H18), C19(H19), C20(H20), C27(H27), C28(H28), C30(H30),
 C31(H31), C48(H48), C49(H49), C50(H50), C51(H51), C58(H58), C59(H59), C61(H61),
  C62(H62)
2.d X=CH2 refined with riding coordinates:
 C13(H13A,H13B), C44(H44A,H44B)
;
_olex2_submission_special_instructions 'No special instructions were received'
_oxdiff_exptl_absorpt_empirical_details
;
Empirical correction (ABSPACK) includes:
- Absorption correction using spherical harmonics
- Frame scaling
- Detector area scaling
;
_oxdiff_exptl_absorpt_empirical_full_max 2.967
_oxdiff_exptl_absorpt_empirical_full_min 0.538

loop_
_space_group_symop_operation_xyz
'x, y, z'
'-x, -y, -z'

loop_
_atom_site_label
_atom_site_type_symbol
_atom_site_fract_x
_atom_site_fract_y
_atom_site_fract_z
_atom_site_U_iso_or_equiv
_atom_site_adp_type
_atom_site_occupancy
_atom_site_site_symmetry_order
_atom_site_calc_flag
_atom_site_refinement_flags_posn
_atom_site_refinement_flags_adp
_atom_site_refinement_flags_occupancy
_atom_site_disorder_assembly
_atom_site_disorder_group
I1 I 1.06828(2) 0.40127(2) 0.38697(2) 0.02296(7) Uani 1 1 d . . . . .
Br1 Br 0.58786(4) 0.47570(4) 0.37131(3) 0.03402(12) Uani 1 1 d . . . . .
O1 O 1.2987(2) 0.5067(2) 0.22581(18) 0.0216(6) Uani 1 1 d . . . . .
O2 O 1.3002(3) 0.4773(3) 0.3673(2) 0.0362(8) Uani 1 1 d . . . . .
O3 O 0.8771(3) 0.7310(3) 0.3946(2) 0.0425(9) Uani 1 1 d . . . . .
N1 N 1.0111(3) 0.6220(2) 0.2783(2) 0.0203(8) Uani 1 1 d . . . . .
C1 C 1.4078(3) 0.4134(3) 0.1874(3) 0.0230(9) Uani 1 1 d . . . . .
C2 C 1.4005(3) 0.3108(3) 0.2183(3) 0.0224(9) Uani 1 1 d . . . . .
H2A H 1.338097 0.310460 0.205731 0.027 Uiso 1 1 calc R . . . .
H2B H 1.386915 0.304652 0.283173 0.027 Uiso 1 1 calc R . . . .
C3 C 1.5123(4) 0.2175(3) 0.1677(3) 0.0286(11) Uani 1 1 d . . . . .
H3 H 1.509267 0.149629 0.187041 0.034 Uiso 1 1 calc R . . . .
C4 C 1.5337(4) 0.2268(4) 0.0677(3) 0.0396(13) Uani 1 1 d . . . . .
H4A H 1.472530 0.226064 0.053349 0.048 Uiso 1 1 calc R . . . .
H4B H 1.604613 0.166158 0.035823 0.048 Uiso 1 1 calc R . . . .
C5 C 1.5402(4) 0.3301(4) 0.0379(3) 0.0399(14) Uani 1 1 d . . . . .
H5 H 1.554212 0.336438 -0.027590 0.048 Uiso 1 1 calc R . . . .
C6 C 1.4283(4) 0.4237(4) 0.0877(3) 0.0335(12) Uani 1 1 d . . . . .
H6A H 1.430863 0.491009 0.068502 0.040 Uiso 1 1 calc R . . . .
H6B H 1.366576 0.423746 0.073501 0.040 Uiso 1 1 calc R . . . .
C7 C 1.6064(4) 0.2196(3) 0.1900(3) 0.0320(11) Uani 1 1 d . . . . .
H7A H 1.678319 0.158544 0.160153 0.038 Uiso 1 1 calc R . . . .
H7B H 1.592110 0.214219 0.254937 0.038 Uiso 1 1 calc R . . . .
C8 C 1.6350(4) 0.3308(4) 0.0599(3) 0.0452(15) Uani 1 1 d . . . . .
H8A H 1.706766 0.270720 0.028382 0.054 Uiso 1 1 calc R . . . .
H8B H 1.640155 0.396844 0.039620 0.054 Uiso 1 1 calc R . . . .
C9 C 1.6137(4) 0.3228(3) 0.1590(3) 0.0341(12) Uani 1 1 d . . . . .
H9 H 1.675981 0.323200 0.173040 0.041 Uiso 1 1 calc R . . . .
C10 C 1.5012(4) 0.4169(3) 0.2090(3) 0.0322(11) Uani 1 1 d . . . . .
H10A H 1.487621 0.411799 0.273884 0.039 Uiso 1 1 calc R . . . .
H10B H 1.503795 0.484241 0.190132 0.039 Uiso 1 1 calc R . . . .
C11 C 1.2554(4) 0.5291(3) 0.3135(3) 0.0271(10) Uani 1 1 d . . . . .
C12 C 1.1475(4) 0.6284(3) 0.3364(3) 0.0260(10) Uani 1 1 d . . . . .
C13 C 1.1118(4) 0.6758(3) 0.4143(3) 0.0328(11) Uani 1 1 d . . . . .
H13A H 1.154527 0.646554 0.453416 0.039 Uiso 1 1 calc R . . . .
H13B H 1.043566 0.739087 0.431176 0.039 Uiso 1 1 calc R . . . .
C14 C 1.0820(4) 0.6720(3) 0.2721(3) 0.0262(10) Uani 1 1 d . . . . .
H14A H 1.034257 0.748846 0.284221 0.031 Uiso 1 1 calc R . . . .
H14B H 1.134893 0.661472 0.210748 0.031 Uiso 1 1 calc R . . . .
C15 C 1.0554(3) 0.5320(3) 0.2216(3) 0.0189(9) Uani 1 1 d . . . . .
C16 C 1.0722(3) 0.5491(3) 0.1254(3) 0.0222(9) Uani 1 1 d . . . . .
C17 C 1.0319(4) 0.6508(3) 0.0930(3) 0.0270(10) Uani 1 1 d . . . . .
H17 H 0.990550 0.709709 0.133641 0.032 Uiso 1 1 calc R . . . .
C18 C 1.0505(4) 0.6675(4) 0.0043(3) 0.0342(12) Uani 1 1 d . . . . .
H18 H 1.023992 0.737276 -0.016624 0.041 Uiso 1 1 calc R . . . .
C19 C 1.1091(4) 0.5809(4) -0.0559(3) 0.0403(13) Uani 1 1 d . . . . .
H19 H 1.120972 0.591688 -0.117634 0.048 Uiso 1 1 calc R . . . .
C20 C 1.1499(4) 0.4792(4) -0.0246(3) 0.0339(12) Uani 1 1 d . . . . .
H20 H 1.191273 0.420354 -0.065374 0.041 Uiso 1 1 calc R . . . .
C21 C 1.1305(3) 0.4632(3) 0.0654(3) 0.0211(9) Uani 1 1 d . . . . .
C22 C 1.1763(4) 0.3520(3) 0.0993(3) 0.0271(10) Uani 1 1 d . . . . .
H22A H 1.254783 0.327705 0.095000 0.033 Uiso 1 1 calc R . . . .
H22B H 1.175711 0.304218 0.060957 0.033 Uiso 1 1 calc R . . . .
C23 C 1.1092(4) 0.3450(3) 0.1955(3) 0.0245(10) Uani 1 1 d . . . . .
H23A H 1.039309 0.345911 0.197087 0.029 Uiso 1 1 calc R . . . .
H23B H 1.152943 0.277430 0.219507 0.029 Uiso 1 1 calc R . . . .
C24 C 1.0808(3) 0.4352(3) 0.2531(3) 0.0185(9) Uani 1 1 d . . . . .
C25 C 0.9074(4) 0.6602(3) 0.3414(3) 0.0267(10) Uani 1 1 d . . . . .
C26 C 0.8310(3) 0.6148(3) 0.3455(3) 0.0225(9) Uani 1 1 d . . . . .
C27 C 0.7755(4) 0.5891(3) 0.4282(3) 0.0278(10) Uani 1 1 d . . . . .
H27 H 0.786295 0.601341 0.479953 0.033 Uiso 1 1 calc R . . . .
C28 C 0.7047(4) 0.5460(3) 0.4362(3) 0.0268(10) Uani 1 1 d . . . . .
H28 H 0.670065 0.525425 0.492404 0.032 Uiso 1 1 calc R . . . .
C29 C 0.6856(3) 0.5335(3) 0.3616(3) 0.0222(9) Uani 1 1 d . . . . .
C30 C 0.7363(3) 0.5622(3) 0.2785(3) 0.0254(10) Uani 1 1 d . . . . .
H30 H 0.720755 0.554649 0.227747 0.030 Uiso 1 1 calc R . . . .
C31 C 0.8096(3) 0.6018(3) 0.2705(3) 0.0248(10) Uani 1 1 d . . . . .
H31 H 0.845692 0.620216 0.213800 0.030 Uiso 1 1 calc R . . . .
I2 I 0.37135(2) 1.02051(2) 0.15245(2) 0.02324(7) Uani 1 1 d . . . . .
Br2 Br 0.88968(4) 0.97112(4) 0.05862(3) 0.03908(13) Uani 1 1 d . . . . .
O4 O 0.1387(2) 0.9243(2) 0.26941(19) 0.0249(7) Uani 1 1 d . . . . .
O5 O 0.1862(2) 0.9176(2) 0.39139(19) 0.0263(7) Uani 1 1 d . . . . .
O6 O 0.5804(2) 0.7092(2) 0.15413(19) 0.0263(7) Uani 1 1 d . . . . .
N2 N 0.4709(3) 0.8174(2) 0.2776(2) 0.0194(7) Uani 1 1 d . . . . .
C32 C 0.0317(3) 1.0214(3) 0.2975(3) 0.0223(9) Uani 1 1 d . . . . .
C33 C 0.0480(3) 1.1139(3) 0.3150(3) 0.0224(9) Uani 1 1 d . . . . .
H33A H 0.105273 1.122526 0.262853 0.027 Uiso 1 1 calc R . . . .
H33B H 0.073397 1.100281 0.367249 0.027 Uiso 1 1 calc R . . . .
C34 C -0.0649(3) 1.2147(3) 0.3323(3) 0.0245(10) Uani 1 1 d . . . . .
H34 H -0.055894 1.275904 0.344087 0.029 Uiso 1 1 calc R . . . .
C35 C -0.1020(4) 1.2355(3) 0.2506(3) 0.0246(10) Uani 1 1 d . . . . .
H35A H -0.045009 1.244097 0.198214 0.030 Uiso 1 1 calc R . . . .
H35B H -0.173130 1.301307 0.260576 0.030 Uiso 1 1 calc R . . . .
C36 C -0.1177(3) 1.1427(3) 0.2334(3) 0.0244(10) Uani 1 1 d . . . . .
H36 H -0.142822 1.156459 0.180344 0.029 Uiso 1 1 calc R . . . .
C37 C -0.0049(3) 1.0418(3) 0.2158(3) 0.0225(9) Uani 1 1 d . . . . .
H37A H -0.012898 0.981037 0.203131 0.027 Uiso 1 1 calc R . . . .
H37B H 0.052071 1.050599 0.163449 0.027 Uiso 1 1 calc R . . . .
C38 C -0.1504(3) 1.1991(3) 0.4138(3) 0.0220(9) Uani 1 1 d . . . . .
H38A H -0.222564 1.264115 0.427521 0.026 Uiso 1 1 calc R . . . .
H38B H -0.124306 1.184548 0.465802 0.026 Uiso 1 1 calc R . . . .
C39 C -0.2042(3) 1.1280(3) 0.3140(3) 0.0249(10) Uani 1 1 d . . . . .
H39A H -0.214048 1.068037 0.302285 0.030 Uiso 1 1 calc R . . . .
H39B H -0.276909 1.192221 0.325521 0.030 Uiso 1 1 calc R . . . .
C40 C -0.1661(3) 1.1065(3) 0.3957(3) 0.0228(9) Uani 1 1 d . . . . .
H40 H -0.223618 1.097628 0.448579 0.027 Uiso 1 1 calc R . . . .
C41 C -0.0544(3) 1.0055(3) 0.3786(3) 0.0214(9) Uani 1 1 d . . . . .
H41A H -0.029440 0.991147 0.431161 0.026 Uiso 1 1 calc R . . . .
H41B H -0.063176 0.944670 0.367420 0.026 Uiso 1 1 calc R . . . .
C42 C 0.2062(3) 0.8848(3) 0.3190(3) 0.0212(9) Uani 1 1 d . . . . .
C43 C 0.3136(3) 0.7913(3) 0.2724(3) 0.0186(9) Uani 1 1 d . . . . .
C44 C 0.3253(4) 0.7393(3) 0.2047(3) 0.0287(10) Uani 1 1 d . . . . .
H44A H 0.264277 0.760615 0.183683 0.034 Uiso 1 1 calc R . . . .
H44B H 0.394722 0.680547 0.177029 0.034 Uiso 1 1 calc R . . . .
C45 C 0.4068(3) 0.7565(3) 0.3103(3) 0.0186(9) Uani 1 1 d . . . . .
H45A H 0.374802 0.764194 0.375957 0.022 Uiso 1 1 calc R . . . .
H45B H 0.458301 0.680817 0.294619 0.022 Uiso 1 1 calc R . . . .
C46 C 0.4225(3) 0.9175(3) 0.3206(3) 0.0171(8) Uani 1 1 d . . . . .
C47 C 0.4239(3) 0.9175(3) 0.4120(3) 0.0168(8) Uani 1 1 d . . . . .
C48 C 0.4967(3) 0.8274(3) 0.4455(3) 0.0222(9) Uani 1 1 d . . . . .
H48 H 0.544102 0.764493 0.409562 0.027 Uiso 1 1 calc R . . . .
C49 C 0.4995(3) 0.8298(3) 0.5297(3) 0.0252(10) Uani 1 1 d . . . . .
H49 H 0.548283 0.768372 0.551919 0.030 Uiso 1 1 calc R . . . .
C50 C 0.4307(3) 0.9225(3) 0.5829(3) 0.0246(10) Uani 1 1 d . . . . .
H50 H 0.433974 0.924626 0.640621 0.029 Uiso 1 1 calc R . . . .
C51 C 0.3581(3) 1.0110(3) 0.5509(3) 0.0220(9) Uani 1 1 d . . . . .
H51 H 0.310791 1.073509 0.587367 0.026 Uiso 1 1 calc R . . . .
C52 C 0.3533(3) 1.0095(3) 0.4662(3) 0.0182(8) Uani 1 1 d . . . . .
C53 C 0.2722(3) 1.1025(3) 0.4311(3) 0.0228(9) Uani 1 1 d . . . . .
H53A H 0.248299 1.167464 0.464075 0.027 Uiso 1 1 calc R . . . .
H53B H 0.205171 1.093497 0.440388 0.027 Uiso 1 1 calc R . . . .
C54 C 0.3248(4) 1.1135(3) 0.3328(3) 0.0236(10) Uani 1 1 d . . . . .
H54A H 0.267242 1.168693 0.309020 0.028 Uiso 1 1 calc R . . . .
H54B H 0.383063 1.135450 0.324441 0.028 Uiso 1 1 calc R . . . .
C55 C 0.3763(3) 1.0101(3) 0.2826(3) 0.0187(9) Uani 1 1 d . . . . .
C56 C 0.5587(3) 0.7840(3) 0.1989(3) 0.0197(9) Uani 1 1 d . . . . .
C57 C 0.6323(3) 0.8368(3) 0.1699(3) 0.0186(9) Uani 1 1 d . . . . .
C58 C 0.6682(3) 0.8656(3) 0.2275(3) 0.0222(9) Uani 1 1 d . . . . .
H58 H 0.640451 0.857317 0.289604 0.027 Uiso 1 1 calc R . . . .
C59 C 0.7444(3) 0.9064(3) 0.1947(3) 0.0275(10) Uani 1 1 d . . . . .
H59 H 0.768977 0.925747 0.234117 0.033 Uiso 1 1 calc R . . . .
C60 C 0.7838(3) 0.9183(3) 0.1041(3) 0.0234(9) Uani 1 1 d . . . . .
C61 C 0.7485(3) 0.8913(3) 0.0459(3) 0.0263(10) Uani 1 1 d . . . . .
H61 H 0.774985 0.901382 -0.015963 0.032 Uiso 1 1 calc R . . . .
C62 C 0.6739(3) 0.8492(3) 0.0786(3) 0.0221(9) Uani 1 1 d . . . . .
H62 H 0.651006 0.828660 0.038652 0.027 Uiso 1 1 calc R . . . .

loop_
_atom_site_aniso_label
_atom_site_aniso_U_11
_atom_site_aniso_U_22
_atom_site_aniso_U_33
_atom_site_aniso_U_23
_atom_site_aniso_U_13
_atom_site_aniso_U_12
I1 0.02646(16) 0.02187(14) 0.01769(14) 0.00107(11) -0.00673(12) -0.00931(13)
Br1 0.0291(3) 0.0323(3) 0.0407(3) -0.0011(2) -0.0139(2) -0.0118(2)
O1 0.0237(16) 0.0199(15) 0.0191(16) 0.0024(12) -0.0074(13) -0.0085(13)
O2 0.045(2) 0.041(2) 0.0218(18) 0.0018(15) -0.0170(16) -0.0155(17)
O3 0.034(2) 0.043(2) 0.041(2) -0.0307(17) 0.0050(16) -0.0141(17)
N1 0.0187(19) 0.0133(16) 0.0200(19) -0.0068(14) -0.0009(15) -0.0023(14)
C1 0.020(2) 0.021(2) 0.025(2) 0.0048(18) -0.0081(19) -0.0075(19)
C2 0.029(2) 0.018(2) 0.024(2) 0.0044(17) -0.010(2) -0.0128(19)
C3 0.028(3) 0.019(2) 0.036(3) 0.005(2) -0.011(2) -0.010(2)
C4 0.024(3) 0.037(3) 0.042(3) -0.008(2) -0.007(2) -0.003(2)
C5 0.027(3) 0.038(3) 0.023(3) 0.009(2) -0.002(2) 0.002(2)
C6 0.028(3) 0.033(3) 0.023(3) 0.007(2) -0.004(2) -0.006(2)
C7 0.033(3) 0.021(2) 0.042(3) 0.010(2) -0.017(2) -0.010(2)
C8 0.023(3) 0.035(3) 0.050(4) 0.019(3) 0.000(2) -0.005(2)
C9 0.020(2) 0.030(3) 0.047(3) 0.009(2) -0.011(2) -0.009(2)
C10 0.032(3) 0.028(2) 0.049(3) 0.014(2) -0.024(2) -0.019(2)
C11 0.031(3) 0.029(2) 0.023(2) -0.001(2) -0.006(2) -0.017(2)
C12 0.036(3) 0.023(2) 0.024(2) -0.0015(19) -0.007(2) -0.019(2)
C13 0.041(3) 0.029(2) 0.031(3) -0.007(2) -0.006(2) -0.019(2)
C14 0.030(3) 0.017(2) 0.026(2) -0.0027(18) -0.004(2) -0.0095(19)
C15 0.019(2) 0.017(2) 0.016(2) -0.0058(16) -0.0029(17) -0.0053(17)
C16 0.022(2) 0.016(2) 0.023(2) 0.0001(17) -0.0068(19) -0.0047(18)
C17 0.027(3) 0.022(2) 0.025(2) -0.0013(19) -0.006(2) -0.007(2)
C18 0.034(3) 0.023(2) 0.026(3) 0.011(2) -0.008(2) -0.002(2)
C19 0.052(3) 0.031(3) 0.016(2) 0.002(2) -0.008(2) -0.005(3)
C20 0.035(3) 0.029(3) 0.019(2) -0.009(2) -0.002(2) -0.003(2)
C21 0.016(2) 0.016(2) 0.021(2) -0.0044(17) -0.0044(18) 0.0007(17)
C22 0.034(3) 0.019(2) 0.025(2) -0.0038(18) -0.009(2) -0.009(2)
C23 0.030(3) 0.015(2) 0.025(2) -0.0024(18) -0.009(2) -0.0068(19)
C24 0.018(2) 0.019(2) 0.014(2) -0.0022(16) -0.0016(17) -0.0067(17)
C25 0.025(3) 0.023(2) 0.022(2) -0.0063(19) -0.003(2) -0.005(2)
C26 0.013(2) 0.020(2) 0.025(2) -0.0091(18) -0.0052(18) 0.0018(17)
C27 0.025(3) 0.032(3) 0.018(2) -0.0042(19) -0.008(2) -0.004(2)
C28 0.022(2) 0.029(2) 0.022(2) 0.0014(19) -0.008(2) -0.004(2)
C29 0.016(2) 0.019(2) 0.025(2) -0.0020(18) -0.0084(19) -0.0003(18)
C30 0.021(2) 0.025(2) 0.023(2) -0.0043(19) -0.013(2) 0.0006(19)
C31 0.020(2) 0.023(2) 0.020(2) -0.0029(18) -0.0061(19) 0.0001(19)
I2 0.02295(16) 0.02387(15) 0.01803(14) 0.00147(11) -0.00743(12) -0.00666(12)
Br2 0.0354(3) 0.0518(3) 0.0332(3) -0.0123(2) 0.0035(2) -0.0291(3)
O4 0.0249(17) 0.0245(16) 0.0229(17) -0.0024(13) -0.0115(14) -0.0061(14)
O5 0.0278(18) 0.0296(17) 0.0193(16) -0.0049(13) -0.0077(14) -0.0101(14)
O6 0.0249(17) 0.0199(15) 0.0276(18) -0.0101(13) -0.0044(14) -0.0053(13)
N2 0.0201(19) 0.0148(16) 0.0205(19) -0.0040(14) -0.0048(15) -0.0059(15)
C32 0.020(2) 0.026(2) 0.020(2) -0.0025(18) -0.0069(18) -0.0082(19)
C33 0.019(2) 0.028(2) 0.022(2) -0.0004(18) -0.0048(18) -0.0140(19)
C34 0.024(2) 0.018(2) 0.034(3) 0.0026(19) -0.009(2) -0.0130(19)
C35 0.022(2) 0.024(2) 0.026(2) 0.0083(19) -0.010(2) -0.0103(19)
C36 0.025(2) 0.034(2) 0.021(2) 0.0053(19) -0.0118(19) -0.017(2)
C37 0.024(2) 0.027(2) 0.016(2) -0.0012(18) -0.0085(18) -0.0090(19)
C38 0.021(2) 0.022(2) 0.021(2) -0.0003(18) -0.0075(19) -0.0085(19)
C39 0.018(2) 0.027(2) 0.035(3) 0.003(2) -0.014(2) -0.0109(19)
C40 0.021(2) 0.025(2) 0.021(2) 0.0016(18) -0.0028(18) -0.0115(19)
C41 0.024(2) 0.021(2) 0.026(2) 0.0038(18) -0.0103(19) -0.0142(19)
C42 0.023(2) 0.020(2) 0.024(2) 0.0084(18) -0.012(2) -0.0110(19)
C43 0.019(2) 0.0149(19) 0.021(2) 0.0014(16) -0.0056(18) -0.0086(17)
C44 0.032(3) 0.027(2) 0.030(3) -0.004(2) -0.013(2) -0.013(2)
C45 0.022(2) 0.0084(17) 0.021(2) -0.0006(16) -0.0063(18) -0.0037(17)
C46 0.017(2) 0.019(2) 0.0131(19) -0.0037(16) -0.0016(16) -0.0073(17)
C47 0.015(2) 0.018(2) 0.016(2) -0.0012(16) -0.0020(16) -0.0072(17)
C48 0.020(2) 0.018(2) 0.024(2) -0.0024(18) -0.0065(19) -0.0048(18)
C49 0.020(2) 0.024(2) 0.028(3) 0.0065(19) -0.007(2) -0.0087(19)
C50 0.028(3) 0.036(3) 0.015(2) 0.0025(19) -0.0060(19) -0.020(2)
C51 0.024(2) 0.022(2) 0.018(2) -0.0013(17) 0.0011(18) -0.0135(19)
C52 0.016(2) 0.020(2) 0.016(2) -0.0009(16) -0.0008(17) -0.0090(17)
C53 0.023(2) 0.014(2) 0.024(2) -0.0019(17) -0.0105(19) -0.0003(18)
C54 0.028(3) 0.014(2) 0.025(2) -0.0014(17) -0.011(2) -0.0041(18)
C55 0.015(2) 0.020(2) 0.015(2) -0.0023(16) -0.0019(17) -0.0047(17)
C56 0.018(2) 0.018(2) 0.019(2) -0.0020(17) -0.0098(18) -0.0016(18)
C57 0.016(2) 0.016(2) 0.020(2) -0.0048(17) -0.0056(17) -0.0024(17)
C58 0.020(2) 0.026(2) 0.019(2) -0.0030(18) -0.0056(18) -0.0086(19)
C59 0.022(2) 0.032(2) 0.024(2) -0.010(2) -0.0011(19) -0.010(2)
C60 0.015(2) 0.025(2) 0.028(2) -0.0073(19) -0.0004(18) -0.0094(18)
C61 0.024(2) 0.027(2) 0.020(2) -0.0049(18) -0.0009(19) -0.008(2)
C62 0.021(2) 0.021(2) 0.023(2) -0.0077(18) -0.0070(19) -0.0066(18)

loop_
_atom_type_symbol
_atom_type_description
_atom_type_scat_dispersion_real
_atom_type_scat_dispersion_imag
_atom_type_scat_source
C C 0.0033 0.0016 'International Tables Vol C Tables 4.2.6.8 and 6.1.1.4'
H H 0.0000 0.0000 'International Tables Vol C Tables 4.2.6.8 and 6.1.1.4'
Br Br -0.2901 2.4595 'International Tables Vol C Tables 4.2.6.8 and 6.1.1.4'
I I -0.4742 1.8119 'International Tables Vol C Tables 4.2.6.8 and 6.1.1.4'
N N 0.0061 0.0033 'International Tables Vol C Tables 4.2.6.8 and 6.1.1.4'
O O 0.0106 0.0060 'International Tables Vol C Tables 4.2.6.8 and 6.1.1.4'

loop_
_geom_angle_atom_site_label_1
_geom_angle_atom_site_label_2
_geom_angle_atom_site_label_3
_geom_angle
_geom_angle_site_symmetry_1
_geom_angle_site_symmetry_3
_geom_angle_publ_flag
C11 O1 C1 120.9(3) . . ?
C15 N1 C14 119.0(3) . . ?
C25 N1 C14 118.4(3) . . ?
C25 N1 C15 122.6(4) . . ?
O1 C1 C2 111.0(3) . . ?
O1 C1 C6 103.1(3) . . ?
O1 C1 C10 111.9(4) . . ?
C6 C1 C2 110.4(4) . . ?
C6 C1 C10 109.5(4) . . ?
C10 C1 C2 110.8(3) . . ?
C1 C2 H2A 110.1 . . ?
C1 C2 H2B 110.1 . . ?
C1 C2 C3 108.2(3) . . ?
H2A C2 H2B 108.4 . . ?
C3 C2 H2A 110.1 . . ?
C3 C2 H2B 110.1 . . ?
C2 C3 H3 109.5 . . ?
C4 C3 C2 110.2(4) . . ?
C4 C3 H3 109.5 . . ?
C4 C3 C7 109.7(4) . . ?
C7 C3 C2 108.5(4) . . ?
C7 C3 H3 109.5 . . ?
C3 C4 H4A 109.8 . . ?
C3 C4 H4B 109.8 . . ?
C3 C4 C5 109.4(4) . . ?
H4A C4 H4B 108.2 . . ?
C5 C4 H4A 109.8 . . ?
C5 C4 H4B 109.8 . . ?
C4 C5 H5 109.6 . . ?
C4 C5 C6 108.9(4) . . ?
C6 C5 H5 109.6 . . ?
C8 C5 C4 109.7(4) . . ?
C8 C5 H5 109.6 . . ?
C8 C5 C6 109.5(5) . . ?
C1 C6 C5 109.2(4) . . ?
C1 C6 H6A 109.8 . . ?
C1 C6 H6B 109.8 . . ?
C5 C6 H6A 109.8 . . ?
C5 C6 H6B 109.8 . . ?
H6A C6 H6B 108.3 . . ?
C3 C7 H7A 109.6 . . ?
C3 C7 H7B 109.6 . . ?
C3 C7 C9 110.1(4) . . ?
H7A C7 H7B 108.1 . . ?
C9 C7 H7A 109.6 . . ?
C9 C7 H7B 109.6 . . ?
C5 C8 H8A 109.7 . . ?
C5 C8 H8B 109.7 . . ?
H8A C8 H8B 108.2 . . ?
C9 C8 C5 110.0(4) . . ?
C9 C8 H8A 109.7 . . ?
C9 C8 H8B 109.7 . . ?
C7 C9 H9 109.7 . . ?
C7 C9 C10 108.4(4) . . ?
C8 C9 C7 109.4(4) . . ?
C8 C9 H9 109.7 . . ?
C8 C9 C10 110.0(4) . . ?
C10 C9 H9 109.7 . . ?
C1 C10 C9 108.6(4) . . ?
C1 C10 H10A 110.0 . . ?
C1 C10 H10B 110.0 . . ?
C9 C10 H10A 110.0 . . ?
C9 C10 H10B 110.0 . . ?
H10A C10 H10B 108.4 . . ?
O1 C11 C12 111.5(4) . . ?
O2 C11 O1 124.3(4) . . ?
O2 C11 C12 124.2(4) . . ?
C11 C12 C14 120.6(4) . . ?
C13 C12 C11 117.6(4) . . ?
C13 C12 C14 121.8(4) . . ?
C12 C13 H13A 120.0 . . ?
C12 C13 H13B 120.0 . . ?
H13A C13 H13B 120.0 . . ?
N1 C14 C12 113.0(3) . . ?
N1 C14 H14A 109.0 . . ?
N1 C14 H14B 109.0 . . ?
C12 C14 H14A 109.0 . . ?
C12 C14 H14B 109.0 . . ?
H14A C14 H14B 107.8 . . ?
N1 C15 C16 117.9(3) . . ?
C24 C15 N1 121.9(4) . . ?
C24 C15 C16 120.2(4) . . ?
C17 C16 C15 120.9(4) . . ?
C21 C16 C15 120.2(4) . . ?
C21 C16 C17 118.8(4) . . ?
C16 C17 H17 119.3 . . ?
C18 C17 C16 121.5(4) . . ?
C18 C17 H17 119.3 . . ?
C17 C18 H18 120.2 . . ?
C17 C18 C19 119.5(4) . . ?
C19 C18 H18 120.2 . . ?
C18 C19 H19 120.2 . . ?
C20 C19 C18 119.6(4) . . ?
C20 C19 H19 120.2 . . ?
C19 C20 H20 119.8 . . ?
C21 C20 C19 120.3(4) . . ?
C21 C20 H20 119.8 . . ?
C16 C21 C22 119.5(4) . . ?
C20 C21 C16 120.2(4) . . ?
C20 C21 C22 120.3(4) . . ?
C21 C22 H22A 109.1 . . ?
C21 C22 H22B 109.1 . . ?
C21 C22 C23 112.6(3) . . ?
H22A C22 H22B 107.8 . . ?
C23 C22 H22A 109.1 . . ?
C23 C22 H22B 109.1 . . ?
C22 C23 H23A 109.3 . . ?
C22 C23 H23B 109.3 . . ?
H23A C23 H23B 108.0 . . ?
C24 C23 C22 111.6(3) . . ?
C24 C23 H23A 109.3 . . ?
C24 C23 H23B 109.3 . . ?
C15 C24 I1 123.2(3) . . ?
C15 C24 C23 120.9(4) . . ?
C23 C24 I1 115.6(3) . . ?
O3 C25 N1 120.3(4) . . ?
O3 C25 C26 120.3(4) . . ?
N1 C25 C26 119.4(4) . . ?
C27 C26 C25 118.3(4) . . ?
C27 C26 C31 118.8(4) . . ?
C31 C26 C25 122.8(4) . . ?
C26 C27 H27 119.5 . . ?
C28 C27 C26 121.0(4) . . ?
C28 C27 H27 119.5 . . ?
C27 C28 H28 120.5 . . ?
C29 C28 C27 119.0(4) . . ?
C29 C28 H28 120.5 . . ?
C28 C29 Br1 119.6(3) . . ?
C28 C29 C30 121.4(4) . . ?
C30 C29 Br1 119.0(3) . . ?
C29 C30 H30 120.3 . . ?
C31 C30 C29 119.3(4) . . ?
C31 C30 H30 120.3 . . ?
C26 C31 H31 119.8 . . ?
C30 C31 C26 120.4(4) . . ?
C30 C31 H31 119.8 . . ?
C42 O4 C32 121.5(3) . . ?
C46 N2 C45 116.2(3) . . ?
C56 N2 C45 118.1(3) . . ?
C56 N2 C46 124.4(3) . . ?
O4 C32 C33 111.6(3) . . ?
O4 C32 C37 101.7(3) . . ?
O4 C32 C41 112.4(3) . . ?
C37 C32 C33 109.8(3) . . ?
C37 C32 C41 110.6(3) . . ?
C41 C32 C33 110.5(3) . . ?
C32 C33 H33A 110.1 . . ?
C32 C33 H33B 110.1 . . ?
C32 C33 C34 108.2(3) . . ?
H33A C33 H33B 108.4 . . ?
C34 C33 H33A 110.1 . . ?
C34 C33 H33B 110.1 . . ?
C33 C34 H34 109.3 . . ?
C35 C34 C33 109.4(4) . . ?
C35 C34 H34 109.3 . . ?
C38 C34 C33 108.5(3) . . ?
C38 C34 H34 109.3 . . ?
C38 C34 C35 110.9(3) . . ?
C34 C35 H35A 109.8 . . ?
C34 C35 H35B 109.8 . . ?
C34 C35 C36 109.4(3) . . ?
H35A C35 H35B 108.2 . . ?
C36 C35 H35A 109.8 . . ?
C36 C35 H35B 109.8 . . ?
C35 C36 H36 109.6 . . ?
C35 C36 C37 108.6(3) . . ?
C37 C36 H36 109.6 . . ?
C39 C36 C35 110.2(4) . . ?
C39 C36 H36 109.6 . . ?
C39 C36 C37 109.2(3) . . ?
C32 C37 C36 108.9(3) . . ?
C32 C37 H37A 109.9 . . ?
C32 C37 H37B 109.9 . . ?
C36 C37 H37A 109.9 . . ?
C36 C37 H37B 109.9 . . ?
H37A C37 H37B 108.3 . . ?
C34 C38 H38A 109.7 . . ?
C34 C38 H38B 109.7 . . ?
C34 C38 C40 109.7(3) . . ?
H38A C38 H38B 108.2 . . ?
C40 C38 H38A 109.7 . . ?
C40 C38 H38B 109.7 . . ?
C36 C39 H39A 109.7 . . ?
C36 C39 H39B 109.7 . . ?
C36 C39 C40 109.9(3) . . ?
H39A C39 H39B 108.2 . . ?
C40 C39 H39A 109.7 . . ?
C40 C39 H39B 109.7 . . ?
C38 C40 H40 109.5 . . ?
C38 C40 C41 108.9(3) . . ?
C39 C40 C38 109.7(3) . . ?
C39 C40 H40 109.5 . . ?
C39 C40 C41 109.7(3) . . ?
C41 C40 H40 109.5 . . ?
C32 C41 C40 108.2(3) . . ?
C32 C41 H41A 110.0 . . ?
C32 C41 H41B 110.0 . . ?
C40 C41 H41A 110.0 . . ?
C40 C41 H41B 110.0 . . ?
H41A C41 H41B 108.4 . . ?
O4 C42 C43 111.0(4) . . ?
O5 C42 O4 126.1(4) . . ?
O5 C42 C43 122.9(4) . . ?
C42 C43 C45 115.8(4) . . ?
C44 C43 C42 122.7(4) . . ?
C44 C43 C45 121.4(4) . . ?
C43 C44 H44A 120.0 . . ?
C43 C44 H44B 120.0 . . ?
H44A C44 H44B 120.0 . . ?
N2 C45 C43 113.0(3) . . ?
N2 C45 H45A 109.0 . . ?
N2 C45 H45B 109.0 . . ?
C43 C45 H45A 109.0 . . ?
C43 C45 H45B 109.0 . . ?
H45A C45 H45B 107.8 . . ?
N2 C46 C47 117.0(3) . . ?
C55 C46 N2 123.7(4) . . ?
C55 C46 C47 119.4(3) . . ?
C48 C47 C46 121.3(4) . . ?
C52 C47 C46 119.6(4) . . ?
C52 C47 C48 119.1(4) . . ?
C47 C48 H48 119.7 . . ?
C49 C48 C47 120.5(4) . . ?
C49 C48 H48 119.7 . . ?
C48 C49 H49 119.9 . . ?
C48 C49 C50 120.2(4) . . ?
C50 C49 H49 119.9 . . ?
C49 C50 H50 120.2 . . ?
C51 C50 C49 119.6(4) . . ?
C51 C50 H50 120.2 . . ?
C50 C51 H51 119.6 . . ?
C50 C51 C52 120.9(4) . . ?
C52 C51 H51 119.6 . . ?
C47 C52 C53 118.2(4) . . ?
C51 C52 C47 119.6(4) . . ?
C51 C52 C53 122.2(4) . . ?
C52 C53 H53A 109.5 . . ?
C52 C53 H53B 109.5 . . ?
C52 C53 C54 110.8(3) . . ?
H53A C53 H53B 108.1 . . ?
C54 C53 H53A 109.5 . . ?
C54 C53 H53B 109.5 . . ?
C53 C54 H54A 109.5 . . ?
C53 C54 H54B 109.5 . . ?
H54A C54 H54B 108.1 . . ?
C55 C54 C53 110.5(3) . . ?
C55 C54 H54A 109.5 . . ?
C55 C54 H54B 109.5 . . ?
C46 C55 I2 122.9(3) . . ?
C46 C55 C54 120.8(4) . . ?
C54 C55 I2 116.3(3) . . ?
O6 C56 N2 121.5(4) . . ?
O6 C56 C57 119.4(4) . . ?
N2 C56 C57 118.9(3) . . ?
C58 C57 C56 123.6(4) . . ?
C58 C57 C62 119.1(4) . . ?
C62 C57 C56 117.1(4) . . ?
C57 C58 H58 119.7 . . ?
C57 C58 C59 120.5(4) . . ?
C59 C58 H58 119.7 . . ?
C58 C59 H59 120.4 . . ?
C60 C59 C58 119.2(4) . . ?
C60 C59 H59 120.4 . . ?
C59 C60 Br2 119.6(3) . . ?
C61 C60 Br2 119.2(3) . . ?
C61 C60 C59 121.2(4) . . ?
C60 C61 H61 120.3 . . ?
C60 C61 C62 119.4(4) . . ?
C62 C61 H61 120.3 . . ?
C57 C62 H62 119.7 . . ?
C61 C62 C57 120.5(4) . . ?
C61 C62 H62 119.7 . . ?

loop_
_geom_bond_atom_site_label_1
_geom_bond_atom_site_label_2
_geom_bond_distance
_geom_bond_site_symmetry_2
_geom_bond_publ_flag
I1 C24 2.102(4) . ?
Br1 C29 1.900(4) . ?
O1 C1 1.484(5) . ?
O1 C11 1.341(5) . ?
O2 C11 1.215(5) . ?
O3 C25 1.232(5) . ?
N1 C14 1.475(5) . ?
N1 C15 1.432(5) . ?
N1 C25 1.368(5) . ?
C1 C2 1.533(5) . ?
C1 C6 1.524(6) . ?
C1 C10 1.525(6) . ?
C2 H2A 0.9900 . ?
C2 H2B 0.9900 . ?
C2 C3 1.546(6) . ?
C3 H3 1.0000 . ?
C3 C4 1.526(6) . ?
C3 C7 1.532(6) . ?
C4 H4A 0.9900 . ?
C4 H4B 0.9900 . ?
C4 C5 1.535(6) . ?
C5 H5 1.0000 . ?
C5 C6 1.545(6) . ?
C5 C8 1.529(7) . ?
C6 H6A 0.9900 . ?
C6 H6B 0.9900 . ?
C7 H7A 0.9900 . ?
C7 H7B 0.9900 . ?
C7 C9 1.540(6) . ?
C8 H8A 0.9900 . ?
C8 H8B 0.9900 . ?
C8 C9 1.512(7) . ?
C9 H9 1.0000 . ?
C9 C10 1.553(6) . ?
C10 H10A 0.9900 . ?
C10 H10B 0.9900 . ?
C11 C12 1.494(6) . ?
C12 C13 1.323(6) . ?
C12 C14 1.514(6) . ?
C13 H13A 0.9500 . ?
C13 H13B 0.9500 . ?
C14 H14A 0.9900 . ?
C14 H14B 0.9900 . ?
C15 C16 1.482(6) . ?
C15 C24 1.337(5) . ?
C16 C17 1.397(5) . ?
C16 C21 1.394(5) . ?
C17 H17 0.9500 . ?
C17 C18 1.364(6) . ?
C18 H18 0.9500 . ?
C18 C19 1.401(6) . ?
C19 H19 0.9500 . ?
C19 C20 1.391(6) . ?
C20 H20 0.9500 . ?
C20 C21 1.381(6) . ?
C21 C22 1.519(5) . ?
C22 H22A 0.9900 . ?
C22 H22B 0.9900 . ?
C22 C23 1.527(6) . ?
C23 H23A 0.9900 . ?
C23 H23B 0.9900 . ?
C23 C24 1.509(5) . ?
C25 C26 1.501(6) . ?
C26 C27 1.393(6) . ?
C26 C31 1.401(6) . ?
C27 H27 0.9500 . ?
C27 C28 1.387(6) . ?
C28 H28 0.9500 . ?
C28 C29 1.373(6) . ?
C29 C30 1.392(6) . ?
C30 H30 0.9500 . ?
C30 C31 1.380(6) . ?
C31 H31 0.9500 . ?
I2 C55 2.101(4) . ?
Br2 C60 1.896(4) . ?
O4 C32 1.476(5) . ?
O4 C42 1.340(5) . ?
O5 C42 1.203(5) . ?
O6 C56 1.231(5) . ?
N2 C45 1.483(5) . ?
N2 C46 1.424(5) . ?
N2 C56 1.377(5) . ?
C32 C33 1.534(5) . ?
C32 C37 1.524(5) . ?
C32 C41 1.529(5) . ?
C33 H33A 0.9900 . ?
C33 H33B 0.9900 . ?
C33 C34 1.544(5) . ?
C34 H34 1.0000 . ?
C34 C35 1.527(6) . ?
C34 C38 1.526(5) . ?
C35 H35A 0.9900 . ?
C35 H35B 0.9900 . ?
C35 C36 1.530(6) . ?
C36 H36 1.0000 . ?
C36 C37 1.545(5) . ?
C36 C39 1.521(5) . ?
C37 H37A 0.9900 . ?
C37 H37B 0.9900 . ?
C38 H38A 0.9900 . ?
C38 H38B 0.9900 . ?
C38 C40 1.534(5) . ?
C39 H39A 0.9900 . ?
C39 H39B 0.9900 . ?
C39 C40 1.534(6) . ?
C40 H40 1.0000 . ?
C40 C41 1.536(5) . ?
C41 H41A 0.9900 . ?
C41 H41B 0.9900 . ?
C42 C43 1.502(5) . ?
C43 C44 1.323(6) . ?
C43 C45 1.508(5) . ?
C44 H44A 0.9500 . ?
C44 H44B 0.9500 . ?
C45 H45A 0.9900 . ?
C45 H45B 0.9900 . ?
C46 C47 1.476(5) . ?
C46 C55 1.347(5) . ?
C47 C48 1.410(5) . ?
C47 C52 1.402(5) . ?
C48 H48 0.9500 . ?
C48 C49 1.374(6) . ?
C49 H49 0.9500 . ?
C49 C50 1.401(6) . ?
C50 H50 0.9500 . ?
C50 C51 1.384(6) . ?
C51 H51 0.9500 . ?
C51 C52 1.391(5) . ?
C52 C53 1.500(5) . ?
C53 H53A 0.9900 . ?
C53 H53B 0.9900 . ?
C53 C54 1.515(6) . ?
C54 H54A 0.9900 . ?
C54 H54B 0.9900 . ?
C54 C55 1.511(5) . ?
C56 C57 1.495(5) . ?
C57 C58 1.392(5) . ?
C57 C62 1.398(5) . ?
C58 H58 0.9500 . ?
C58 C59 1.395(6) . ?
C59 H59 0.9500 . ?
C59 C60 1.384(6) . ?
C60 C61 1.382(6) . ?
C61 H61 0.9500 . ?
C61 C62 1.387(6) . ?
C62 H62 0.9500 . ?

loop_
_geom_torsion_atom_site_label_1
_geom_torsion_atom_site_label_2
_geom_torsion_atom_site_label_3
_geom_torsion_atom_site_label_4
_geom_torsion
_geom_torsion_site_symmetry_1
_geom_torsion_site_symmetry_2
_geom_torsion_site_symmetry_3
_geom_torsion_site_symmetry_4
_geom_torsion_publ_flag
Br1 C29 C30 C31 -178.4(3) . . . . ?
O1 C1 C2 C3 173.6(3) . . . . ?
O1 C1 C6 C5 -179.5(4) . . . . ?
O1 C1 C10 C9 -174.6(3) . . . . ?
O1 C11 C12 C13 -161.2(4) . . . . ?
O1 C11 C12 C14 18.9(5) . . . . ?
O2 C11 C12 C13 16.3(7) . . . . ?
O2 C11 C12 C14 -163.5(4) . . . . ?
O3 C25 C26 C27 -45.7(6) . . . . ?
O3 C25 C26 C31 131.3(5) . . . . ?
N1 C15 C16 C17 -8.8(6) . . . . ?
N1 C15 C16 C21 170.2(4) . . . . ?
N1 C15 C24 I1 -3.7(6) . . . . ?
N1 C15 C24 C23 169.8(4) . . . . ?
N1 C25 C26 C27 133.9(4) . . . . ?
N1 C25 C26 C31 -49.1(6) . . . . ?
C1 O1 C11 O2 0.4(6) . . . . ?
C1 O1 C11 C12 178.0(3) . . . . ?
C1 C2 C3 C4 -59.6(5) . . . . ?
C1 C2 C3 C7 60.6(4) . . . . ?
C2 C1 C6 C5 -60.9(5) . . . . ?
C2 C1 C10 C9 61.1(5) . . . . ?
C2 C3 C4 C5 60.5(5) . . . . ?
C2 C3 C7 C9 -61.7(5) . . . . ?
C3 C4 C5 C6 -60.1(5) . . . . ?
C3 C4 C5 C8 59.7(5) . . . . ?
C3 C7 C9 C8 -59.0(5) . . . . ?
C3 C7 C9 C10 61.0(5) . . . . ?
C4 C3 C7 C9 58.8(5) . . . . ?
C4 C5 C6 C1 60.2(5) . . . . ?
C4 C5 C8 C9 -60.4(5) . . . . ?
C5 C8 C9 C7 59.6(5) . . . . ?
C5 C8 C9 C10 -59.3(5) . . . . ?
C6 C1 C2 C3 59.9(4) . . . . ?
C6 C1 C10 C9 -60.9(4) . . . . ?
C6 C5 C8 C9 59.0(5) . . . . ?
C7 C3 C4 C5 -59.0(5) . . . . ?
C7 C9 C10 C1 -59.5(5) . . . . ?
C8 C5 C6 C1 -59.7(5) . . . . ?
C8 C9 C10 C1 60.0(5) . . . . ?
C10 C1 C2 C3 -61.5(5) . . . . ?
C10 C1 C6 C5 61.2(5) . . . . ?
C11 O1 C1 C2 66.3(5) . . . . ?
C11 O1 C1 C6 -175.5(4) . . . . ?
C11 O1 C1 C10 -57.9(5) . . . . ?
C11 C12 C14 N1 83.1(5) . . . . ?
C13 C12 C14 N1 -96.8(5) . . . . ?
C14 N1 C15 C16 -70.8(5) . . . . ?
C14 N1 C15 C24 109.4(5) . . . . ?
C14 N1 C25 O3 -3.9(6) . . . . ?
C14 N1 C25 C26 176.5(4) . . . . ?
C15 N1 C14 C12 -92.0(4) . . . . ?
C15 N1 C25 O3 172.7(4) . . . . ?
C15 N1 C25 C26 -7.0(6) . . . . ?
C15 C16 C17 C18 177.5(4) . . . . ?
C15 C16 C21 C20 -177.5(4) . . . . ?
C15 C16 C21 C22 0.1(6) . . . . ?
C16 C15 C24 I1 176.6(3) . . . . ?
C16 C15 C24 C23 -9.9(6) . . . . ?
C16 C17 C18 C19 1.5(7) . . . . ?
C16 C21 C22 C23 27.2(6) . . . . ?
C17 C16 C21 C20 1.6(7) . . . . ?
C17 C16 C21 C22 179.2(4) . . . . ?
C17 C18 C19 C20 -1.5(8) . . . . ?
C18 C19 C20 C21 1.6(8) . . . . ?
C19 C20 C21 C16 -1.6(7) . . . . ?
C19 C20 C21 C22 -179.2(5) . . . . ?
C20 C21 C22 C23 -155.2(4) . . . . ?
C21 C16 C17 C18 -1.5(7) . . . . ?
C21 C22 C23 C24 -43.6(5) . . . . ?
C22 C23 C24 I1 -149.0(3) . . . . ?
C22 C23 C24 C15 37.0(6) . . . . ?
C24 C15 C16 C17 170.9(4) . . . . ?
C24 C15 C16 C21 -10.0(6) . . . . ?
C25 N1 C14 C12 84.7(5) . . . . ?
C25 N1 C15 C16 112.6(5) . . . . ?
C25 N1 C15 C24 -67.1(6) . . . . ?
C25 C26 C27 C28 -179.4(4) . . . . ?
C25 C26 C31 C30 -178.3(4) . . . . ?
C26 C27 C28 C29 -3.2(6) . . . . ?
C27 C26 C31 C30 -1.2(6) . . . . ?
C27 C28 C29 Br1 -179.5(3) . . . . ?
C27 C28 C29 C30 0.6(6) . . . . ?
C28 C29 C30 C31 1.5(6) . . . . ?
C29 C30 C31 C26 -1.2(6) . . . . ?
C31 C26 C27 C28 3.4(6) . . . . ?
Br2 C60 C61 C62 177.8(3) . . . . ?
O4 C32 C33 C34 172.9(3) . . . . ?
O4 C32 C37 C36 -179.8(3) . . . . ?
O4 C32 C41 C40 -173.5(3) . . . . ?
O4 C42 C43 C44 -17.3(5) . . . . ?
O4 C42 C43 C45 165.7(3) . . . . ?
O5 C42 C43 C44 162.7(4) . . . . ?
O5 C42 C43 C45 -14.4(6) . . . . ?
O6 C56 C57 C58 -136.1(4) . . . . ?
O6 C56 C57 C62 38.4(5) . . . . ?
N2 C46 C47 C48 18.2(5) . . . . ?
N2 C46 C47 C52 -163.2(3) . . . . ?
N2 C46 C55 I2 -1.1(6) . . . . ?
N2 C46 C55 C54 179.0(4) . . . . ?
N2 C56 C57 C58 41.0(6) . . . . ?
N2 C56 C57 C62 -144.5(4) . . . . ?
C32 O4 C42 O5 4.8(6) . . . . ?
C32 O4 C42 C43 -175.3(3) . . . . ?
C32 C33 C34 C35 -60.5(4) . . . . ?
C32 C33 C34 C38 60.6(4) . . . . ?
C33 C32 C37 C36 -61.5(4) . . . . ?
C33 C32 C41 C40 61.0(4) . . . . ?
C33 C34 C35 C36 61.3(4) . . . . ?
C33 C34 C38 C40 -61.8(4) . . . . ?
C34 C35 C36 C37 -60.9(4) . . . . ?
C34 C35 C36 C39 58.8(5) . . . . ?
C34 C38 C40 C39 -58.3(4) . . . . ?
C34 C38 C40 C41 61.8(4) . . . . ?
C35 C34 C38 C40 58.5(4) . . . . ?
C35 C36 C37 C32 60.8(4) . . . . ?
C35 C36 C39 C40 -59.6(5) . . . . ?
C36 C39 C40 C38 59.2(4) . . . . ?
C36 C39 C40 C41 -60.5(4) . . . . ?
C37 C32 C33 C34 61.0(4) . . . . ?
C37 C32 C41 C40 -60.7(4) . . . . ?
C37 C36 C39 C40 59.7(4) . . . . ?
C38 C34 C35 C36 -58.4(4) . . . . ?
C38 C40 C41 C32 -60.3(4) . . . . ?
C39 C36 C37 C32 -59.4(4) . . . . ?
C39 C40 C41 C32 59.8(4) . . . . ?
C41 C32 C33 C34 -61.2(4) . . . . ?
C41 C32 C37 C36 60.6(4) . . . . ?
C42 O4 C32 C33 55.6(5) . . . . ?
C42 O4 C32 C37 172.5(3) . . . . ?
C42 O4 C32 C41 -69.2(5) . . . . ?
C42 C43 C45 N2 -83.6(4) . . . . ?
C44 C43 C45 N2 99.3(4) . . . . ?
C45 N2 C46 C47 72.2(5) . . . . ?
C45 N2 C46 C55 -107.6(4) . . . . ?
C45 N2 C56 O6 3.8(6) . . . . ?
C45 N2 C56 C57 -173.2(3) . . . . ?
C46 N2 C45 C43 81.0(4) . . . . ?
C46 N2 C56 O6 -162.7(4) . . . . ?
C46 N2 C56 C57 20.3(6) . . . . ?
C46 C47 C48 C49 177.8(4) . . . . ?
C46 C47 C52 C51 -177.2(3) . . . . ?
C46 C47 C52 C53 4.7(5) . . . . ?
C47 C46 C55 I2 179.1(3) . . . . ?
C47 C46 C55 C54 -0.7(6) . . . . ?
C47 C48 C49 C50 -0.7(6) . . . . ?
C47 C52 C53 C54 -38.8(5) . . . . ?
C48 C47 C52 C51 1.4(6) . . . . ?
C48 C47 C52 C53 -176.7(4) . . . . ?
C48 C49 C50 C51 1.5(6) . . . . ?
C49 C50 C51 C52 -0.8(6) . . . . ?
C50 C51 C52 C47 -0.6(6) . . . . ?
C50 C51 C52 C53 177.4(4) . . . . ?
C51 C52 C53 C54 143.2(4) . . . . ?
C52 C47 C48 C49 -0.8(6) . . . . ?
C52 C53 C54 C55 51.3(5) . . . . ?
C53 C54 C55 I2 146.6(3) . . . . ?
C53 C54 C55 C46 -33.5(5) . . . . ?
C55 C46 C47 C48 -162.0(4) . . . . ?
C55 C46 C47 C52 16.6(6) . . . . ?
C56 N2 C45 C43 -86.5(4) . . . . ?
C56 N2 C46 C47 -121.1(4) . . . . ?
C56 N2 C46 C55 59.1(6) . . . . ?
C56 C57 C58 C59 174.5(4) . . . . ?
C56 C57 C62 C61 -175.9(4) . . . . ?
C57 C58 C59 C60 0.2(6) . . . . ?
C58 C57 C62 C61 -1.1(6) . . . . ?
C58 C59 C60 Br2 -178.8(3) . . . . ?
C58 C59 C60 C61 0.4(6) . . . . ?
C59 C60 C61 C62 -1.4(6) . . . . ?
C60 C61 C62 C57 1.7(6) . . . . ?
C62 C57 C58 C59 0.1(6) . . . . ?
